data_1572242
loop_
_publ_author_name
'Zhao, Zhengxing'
'Li, Yingxin'
'Jia, Shiqi'
'Peng, Lei'
'Zhang, Zian'
'Wu, Fengdi'
'Wang, Pengfei'
'Qin, Wenling'
'Lan, Yu'
'Yan, Hailong'

_publ_section_title
;
 Catalytic asymmetric functionalization and dearomatization of thiophenes.
;
_journal_issue 35
_journal_name_full 'Chemical science'
_journal_page_first 14295
_journal_page_last 14303
_journal_paper_doi 10.1039/d4sc03530e
_journal_volume 15
_journal_year 2024
_chemical_absolute_configuration ad
_chemical_formula_moiety 'C20 H11 Br O S2'
_chemical_formula_sum 'C20 H11 Br O S2'
_chemical_formula_weight 411.32
_space_group_crystal_system monoclinic
_space_group_IT_number 4
_space_group_name_Hall 'P 2yb'
_space_group_name_H-M_alt 'P 1 21 1'
_atom_sites_solution_hydrogens geom
_atom_sites_solution_primary dual
_audit_creation_date 2022-06-14
_audit_creation_method
;
Olex2 1.5
(compiled 2021.10.07 svn.r9718050b for OlexSys, GUI svn.r6410)
;
_audit_update_record
;
2022-08-23 deposited with the CCDC.	2024-07-30 downloaded from the CCDC.
;
_cell_angle_alpha 90
_cell_angle_beta 96.131(4)
_cell_angle_gamma 90
_cell_formula_units_Z 4
_cell_length_a 7.4965(3)
_cell_length_b 19.1120(7)
_cell_length_c 11.7078(4)
_cell_measurement_reflns_used 9069
_cell_measurement_temperature 293(2)
_cell_measurement_theta_max 27.3520
_cell_measurement_theta_min 1.7560
_cell_volume 1667.82(11)
_computing_cell_refinement 'CrysAlisPro 1.171.41.117a (Rigaku OD, 2021)'
_computing_data_collection 'CrysAlisPro 1.171.41.117a (Rigaku OD, 2021)'
_computing_data_reduction 'CrysAlisPro 1.171.41.117a (Rigaku OD, 2021)'
_computing_molecular_graphics 'Olex2 1.5 (Dolomanov et al., 2009)'
_computing_publication_material 'Olex2 1.5 (Dolomanov et al., 2009)'
_computing_structure_refinement 'SHELXL 2018/3 (Sheldrick, 2015)'
_computing_structure_solution 'SHELXT 2018/2 (Sheldrick, 2018)'
_diffrn_ambient_temperature 293(2)
_diffrn_detector 'CCD plate'
_diffrn_detector_area_resol_mean 16.0892
_diffrn_detector_type Eos
_diffrn_measured_fraction_theta_full 1.000
_diffrn_measured_fraction_theta_max 0.923
_diffrn_measurement_details
;
List of Runs (angles in degrees, time in seconds):

  # Type    Start    End  Width  t~exp~   \w     \q     \k     \f   Frames
#--------------------------------------------------------------------------
  1  \w     -3.00  88.00   1.00    6.00    --   18.74  57.00 150.00   91
  2  \w     14.00  79.00   1.00    6.00    --   18.74-129.00 -41.32   65
  3  \w    -11.00  39.00   1.00    6.00    --   18.74  77.00-120.00   50
  4  \w    -50.00  37.00   1.00    6.00    --   18.74 -57.00-120.00   87
  5  \w    -50.00  31.00   1.00    6.00    --   18.74 -57.00   0.00   81
  6  \w     -3.00  88.00   1.00    6.00    --   18.74  57.00  30.00   91
  7  \w    -11.00  61.00   1.00    6.00    --   18.74 -99.00  90.00   72
  8  \w      0.00  91.00   1.00    6.00    --   18.74  38.00 -60.00   91
  9  \w    -53.00  30.00   1.00    6.00    --  -18.93  85.00 139.00   83
;
_diffrn_measurement_device 'four-circle diffractometer'
_diffrn_measurement_device_type 'SuperNova, Single source at offset/far, Eos'
_diffrn_measurement_method '\w scans'
_diffrn_orient_matrix_type 'CrysAlisPro convention (1999,Acta A55,543-557)'
_diffrn_orient_matrix_UB_11 0.0897502000
_diffrn_orient_matrix_UB_12 0.0055257000
_diffrn_orient_matrix_UB_13 0.0241797000
_diffrn_orient_matrix_UB_21 -0.0253213000
_diffrn_orient_matrix_UB_22 0.0324028000
_diffrn_orient_matrix_UB_23 0.0230019000
_diffrn_orient_matrix_UB_31 -0.0189473000
_diffrn_orient_matrix_UB_32 -0.0172530000
_diffrn_orient_matrix_UB_33 0.0509654000
_diffrn_radiation_monochromator mirror
_diffrn_radiation_probe x-ray
_diffrn_radiation_type 'Mo K\a'
_diffrn_radiation_wavelength 0.71073
_diffrn_reflns_av_R_equivalents 0.0384
_diffrn_reflns_av_unetI/netI 0.0493
_diffrn_reflns_Laue_measured_fraction_full 1.000
_diffrn_reflns_Laue_measured_fraction_max 0.923
_diffrn_reflns_limit_h_max 10
_diffrn_reflns_limit_h_min -9
_diffrn_reflns_limit_k_max 24
_diffrn_reflns_limit_k_min -24
_diffrn_reflns_limit_l_max 15
_diffrn_reflns_limit_l_min -15
_diffrn_reflns_number 24487
_diffrn_reflns_point_group_measured_fraction_full 1.000
_diffrn_reflns_point_group_measured_fraction_max 0.889
_diffrn_reflns_theta_full 25.242
_diffrn_reflns_theta_max 29.068
_diffrn_reflns_theta_min 1.749
_diffrn_source 'micro-focus sealed X-ray tube'
_diffrn_source_type 'SuperNova (Mo) X-ray Source'
_exptl_absorpt_coefficient_mu 2.718
_exptl_absorpt_correction_T_max 1.00000
_exptl_absorpt_correction_T_min 0.64530
_exptl_absorpt_correction_type multi-scan
_exptl_absorpt_process_details
;
CrysAlisPro 1.171.41.117a (Rigaku Oxford Diffraction, 2021)
Empirical absorption correction using spherical harmonics,
implemented in SCALE3 ABSPACK scaling algorithm.
;
_exptl_crystal_colour 'clear light colourless'
_exptl_crystal_colour_lustre clear
_exptl_crystal_colour_modifier light
_exptl_crystal_colour_primary colourless
_exptl_crystal_density_diffrn 1.638
_exptl_crystal_description block
_exptl_crystal_F_000 824
_exptl_crystal_size_max 0.38
_exptl_crystal_size_mid 0.36
_exptl_crystal_size_min 0.31
_refine_diff_density_max 1.311
_refine_diff_density_min -0.398
_refine_diff_density_rms 0.080
_refine_ls_abs_structure_details
;
 Flack x determined using 2282 quotients [(I+)-(I-)]/[(I+)+(I-)]
 (Parsons, Flack and Wagner, Acta Cryst. B69 (2013) 249-259).
;
_refine_ls_abs_structure_Flack 0.001(5)
_refine_ls_extinction_method none
_refine_ls_goodness_of_fit_ref 1.030
_refine_ls_hydrogen_treatment constr
_refine_ls_matrix_type full
_refine_ls_number_parameters 435
_refine_ls_number_reflns 7929
_refine_ls_number_restraints 1
_refine_ls_restrained_S_all 1.030
_refine_ls_R_factor_all 0.0708
_refine_ls_R_factor_gt 0.0440
_refine_ls_shift/su_max 0.000
_refine_ls_shift/su_mean 0.000
_refine_ls_structure_factor_coef Fsqd
_refine_ls_weighting_details 'w=1/[\s^2^(Fo^2^)+(0.0489P)^2^+0.5257P] where P=(Fo^2^+2Fc^2^)/3'
_refine_ls_weighting_scheme calc
_refine_ls_wR_factor_gt 0.0946
_refine_ls_wR_factor_ref 0.1082
_reflns_Friedel_coverage 0.872
_reflns_Friedel_fraction_full 1.000
_reflns_Friedel_fraction_max 0.852
_reflns_number_gt 5943
_reflns_number_total 7929
_reflns_threshold_expression 'I > 2\s(I)'
_cod_data_source_file d4sc03530e2.cif
_cod_data_source_block 20220613-zzx-1291
_cod_depositor_comments 'Adding full bibliography for 1572238--1572242.cif.'
_cod_database_code 1572242
_shelx_shelxl_version_number 2018/3
_chemical_oxdiff_formula 'C20 H11 Br O S2'
_shelx_space_group_comment
;
The symmetry employed for this shelxl refinement is uniquely defined
by the following loop, which should always be used as a source of
symmetry information in preference to the above space-group names.
They are only intended as comments.
;
_olex2_refinement_description
;
1. Fixed Uiso
 At 1.2 times of:
  All C(H) groups
 At 1.5 times of:
  All O(H) groups
2.a Aromatic/amide H refined with riding coordinates:
 C00I(H00I), C00K(H00K), C00R(H00R), C00T(H00T), C00U(H00U), C00V(H00V),
 C00W(H00W), C00X(H00X), C00Z(H00Z), C010(H010), C011(H011), C013(H013),
 C014(H014), C015(H015), C017(H017), C018(H018), C019(H019), C01A(H01A),
 C01B(H01B), C01C(H01C)
2.b Idealised tetrahedral OH refined as rotating group:
 O007(H007), O008(H008)
;
_olex2_submission_special_instructions 'No special instructions were received'
_oxdiff_exptl_absorpt_empirical_details
;
Empirical correction (ABSPACK) includes:
- Absorption correction using spherical harmonics
- Frame scaling
;
_oxdiff_exptl_absorpt_empirical_full_max 1.319
_oxdiff_exptl_absorpt_empirical_full_min 0.714

loop_
_space_group_symop_operation_xyz
'x, y, z'
'-x, y+1/2, -z'

loop_
_atom_site_label
_atom_site_type_symbol
_atom_site_fract_x
_atom_site_fract_y
_atom_site_fract_z
_atom_site_U_iso_or_equiv
_atom_site_adp_type
_atom_site_occupancy
_atom_site_site_symmetry_order
_atom_site_calc_flag
_atom_site_refinement_flags_posn
_atom_site_refinement_flags_adp
_atom_site_refinement_flags_occupancy
_atom_site_disorder_assembly
_atom_site_disorder_group
Br01 Br 0.85380(9) 0.31878(3) 0.49616(6) 0.0496(2) Uani 1 1 d . . . . .
Br02 Br 0.74362(11) 0.67674(4) 0.95328(6) 0.0579(2) Uani 1 1 d . . . . .
S003 S 0.7154(3) 0.50359(9) 0.95176(14) 0.0469(4) Uani 1 1 d . . . . .
S004 S 0.3644(3) 0.64837(9) 0.51107(15) 0.0482(5) Uani 1 1 d . . . . .
S005 S 1.2285(3) 0.35065(10) 0.93771(15) 0.0498(5) Uani 1 1 d . . . . .
S006 S 0.8570(2) 0.49335(10) 0.50157(14) 0.0464(4) Uani 1 1 d . . . . .
O007 O 1.3479(7) 0.2693(3) 0.6402(5) 0.0613(14) Uani 1 1 d . . . . .
H007 H 1.301250 0.286788 0.580290 0.092 Uiso 1 1 calc R U . . .
O008 O 0.8141(8) 0.7289(2) 0.6282(5) 0.0664(16) Uani 1 1 d . . . . .
H008 H 0.879292 0.752268 0.591069 0.100 Uiso 1 1 calc R U . . .
C009 C 1.0254(8) 0.4865(3) 0.7076(5) 0.0349(14) Uani 1 1 d . . . . .
C00A C 1.1106(8) 0.4533(3) 0.8068(5) 0.0355(14) Uani 1 1 d . . . . .
C00B C 0.6276(9) 0.6271(3) 0.8282(5) 0.0352(14) Uani 1 1 d . . . . .
C00C C 0.6256(8) 0.5532(3) 0.8359(5) 0.0346(14) Uani 1 1 d . . . . .
C00D C 0.5511(8) 0.6606(3) 0.7314(5) 0.0349(14) Uani 1 1 d . . . . .
C00E C 0.5483(8) 0.5108(3) 0.7459(5) 0.0341(13) Uani 1 1 d . . . . .
C00F C 0.9571(8) 0.4438(3) 0.6153(5) 0.0330(13) Uani 1 1 d . . . . .
C00G C 0.4678(8) 0.5450(3) 0.6451(5) 0.0330(13) Uani 1 1 d . . . . .
C00H C 0.4723(9) 0.6178(3) 0.6415(5) 0.0359(14) Uani 1 1 d . . . . .
C00I C 1.1299(11) 0.1150(4) 0.7459(6) 0.0498(18) Uani 1 1 d . . . . .
H00I H 1.150893 0.067192 0.754071 0.060 Uiso 1 1 calc R U . . .
C00J C 0.9759(10) 0.1434(3) 0.7838(6) 0.0419(17) Uani 1 1 d . . . . .
C00K C 0.6710(11) 0.2045(4) 0.8566(7) 0.061(2) Uani 1 1 d . . . . .
H00K H 0.568581 0.224718 0.880670 0.073 Uiso 1 1 calc R U . . .
C00L C 0.9693(9) 0.3713(3) 0.6218(5) 0.0357(14) Uani 1 1 d . . . . .
C00M C 0.9460(9) 0.2176(3) 0.7727(6) 0.0376(15) Uani 1 1 d . . . . .
C00N C 0.4267(10) 0.8548(4) 0.7530(5) 0.0404(16) Uani 1 1 d . . . . .
C00O C 1.1236(8) 0.3804(3) 0.8070(5) 0.0344(14) Uani 1 1 d . . . . .
C00P C 0.5523(9) 0.7389(3) 0.7201(5) 0.0366(15) Uani 1 1 d . . . . .
C00Q C 0.4178(9) 0.7811(3) 0.7638(6) 0.0372(15) Uani 1 1 d . . . . .
C00R C 0.3807(9) 0.5142(4) 0.5423(6) 0.0455(16) Uani 1 1 d . . . . .
H00R H 0.367403 0.466261 0.530848 0.055 Uiso 1 1 calc R U . . .
C00S C 1.0771(9) 0.2591(3) 0.7234(6) 0.0382(15) Uani 1 1 d . . . . .
C00T C 0.6963(11) 0.8446(3) 0.6600(7) 0.054(2) Uani 1 1 d . . . . .
H00T H 0.788702 0.865484 0.625262 0.064 Uiso 1 1 calc R U . . .
C00U C 1.1899(9) 0.4839(4) 0.9121(6) 0.0448(16) Uani 1 1 d . . . . .
H00U H 1.195553 0.531711 0.926502 0.054 Uiso 1 1 calc R U . . .
C00V C 0.9939(9) 0.5592(3) 0.6804(6) 0.0433(16) Uani 1 1 d . . . . .
H00V H 1.029420 0.595244 0.731082 0.052 Uiso 1 1 calc R U . . .
C00W C 0.9099(9) 0.5699(3) 0.5770(6) 0.0465(17) Uani 1 1 d . . . . .
H00W H 0.881861 0.614197 0.547551 0.056 Uiso 1 1 calc R U . . .
C00X C 0.8455(12) 0.1034(4) 0.8363(6) 0.055(2) Uani 1 1 d . . . . .
H00X H 0.864488 0.055580 0.846373 0.066 Uiso 1 1 calc R U . . .
C00Y C 1.2247(10) 0.2280(3) 0.6873(6) 0.0421(16) Uani 1 1 d . . . . .
C00Z C 0.2727(11) 0.7518(4) 0.8143(7) 0.0526(19) Uani 1 1 d . . . . .
H00Z H 0.263168 0.703538 0.822141 0.063 Uiso 1 1 calc R U . . .
C010 C 0.7877(10) 0.2451(4) 0.8094(7) 0.0487(18) Uani 1 1 d . . . . .
H010 H 0.763987 0.292681 0.800518 0.058 Uiso 1 1 calc R U . . .
C011 C 1.2493(11) 0.1549(4) 0.6977(7) 0.0526(19) Uani 1 1 d . . . . .
H011 H 1.349110 0.134132 0.670916 0.063 Uiso 1 1 calc R U . . .
C012 C 1.0533(9) 0.3373(3) 0.7159(5) 0.0363(14) Uani 1 1 d . . . . .
C013 C 0.5649(9) 0.4379(3) 0.7736(6) 0.0461(17) Uani 1 1 d . . . . .
H013 H 0.523508 0.401968 0.724206 0.055 Uiso 1 1 calc R U . . .
C014 C 0.2894(11) 0.8959(4) 0.7943(6) 0.0538(19) Uani 1 1 d . . . . .
H014 H 0.294765 0.944302 0.788022 0.065 Uiso 1 1 calc R U . . .
C015 C 0.5700(12) 0.8849(4) 0.7013(6) 0.052(2) Uani 1 1 d . . . . .
H015 H 0.577615 0.933333 0.695700 0.062 Uiso 1 1 calc R U . . .
C016 C 0.6893(11) 0.7712(3) 0.6689(6) 0.0461(18) Uani 1 1 d . . . . .
C017 C 1.2549(10) 0.4346(4) 0.9873(7) 0.0521(18) Uani 1 1 d . . . . .
H017 H 1.309653 0.445314 1.060296 0.062 Uiso 1 1 calc R U . . .
C018 C 0.6489(11) 0.4279(4) 0.8810(7) 0.0529(19) Uani 1 1 d . . . . .
H018 H 0.668505 0.383797 0.913448 0.063 Uiso 1 1 calc R U . . .
C019 C 0.3207(10) 0.5625(4) 0.4644(6) 0.0528(19) Uani 1 1 d . . . . .
H019 H 0.261752 0.551503 0.392713 0.063 Uiso 1 1 calc R U . . .
C01A C 0.1444(11) 0.7959(5) 0.8521(7) 0.062(2) Uani 1 1 d . . . . .
H01A H 0.049218 0.776248 0.885666 0.075 Uiso 1 1 calc R U . . .
C01B C 0.6975(12) 0.1316(4) 0.8714(7) 0.064(2) Uani 1 1 d . . . . .
H01B H 0.614484 0.104168 0.904594 0.077 Uiso 1 1 calc R U . . .
C01C C 0.1521(12) 0.8669(4) 0.8420(7) 0.062(2) Uani 1 1 d . . . . .
H01C H 0.063317 0.894922 0.867961 0.074 Uiso 1 1 calc R U . . .

loop_
_atom_site_aniso_label
_atom_site_aniso_U_11
_atom_site_aniso_U_22
_atom_site_aniso_U_33
_atom_site_aniso_U_23
_atom_site_aniso_U_13
_atom_site_aniso_U_12
Br01 0.0543(4) 0.0469(4) 0.0453(4) -0.0112(3) -0.0057(3) -0.0004(3)
Br02 0.0788(6) 0.0476(4) 0.0445(4) -0.0065(3) -0.0064(4) -0.0157(4)
S003 0.0555(11) 0.0404(10) 0.0436(10) 0.0081(7) 0.0003(8) 0.0029(8)
S004 0.0571(12) 0.0449(11) 0.0418(10) 0.0043(7) 0.0013(9) 0.0026(8)
S005 0.0609(12) 0.0464(10) 0.0403(9) 0.0094(7) -0.0034(8) -0.0001(8)
S006 0.0529(11) 0.0423(10) 0.0426(10) 0.0074(7) -0.0011(8) 0.0106(8)
O007 0.066(4) 0.055(3) 0.065(4) 0.004(3) 0.018(3) 0.004(3)
O008 0.071(4) 0.038(3) 0.098(5) 0.008(3) 0.048(3) 0.002(2)
C009 0.034(3) 0.030(3) 0.041(4) 0.001(3) 0.009(3) 0.002(3)
C00A 0.036(4) 0.035(3) 0.037(3) -0.004(3) 0.009(3) -0.001(3)
C00B 0.037(4) 0.031(3) 0.037(3) -0.003(3) 0.003(3) -0.005(3)
C00C 0.036(4) 0.031(3) 0.037(3) 0.002(3) 0.004(3) -0.002(2)
C00D 0.037(4) 0.030(3) 0.039(3) 0.001(3) 0.012(3) -0.002(2)
C00E 0.038(4) 0.028(3) 0.038(3) 0.001(2) 0.009(3) -0.002(2)
C00F 0.032(3) 0.034(3) 0.034(3) 0.004(2) 0.008(3) 0.002(2)
C00G 0.035(3) 0.030(3) 0.035(3) -0.003(2) 0.009(3) -0.001(2)
C00H 0.038(4) 0.035(3) 0.036(3) 0.002(3) 0.010(3) 0.002(3)
C00I 0.072(5) 0.027(3) 0.050(4) 0.000(3) 0.003(4) 0.008(3)
C00J 0.062(5) 0.026(3) 0.033(3) 0.000(3) -0.019(3) -0.002(3)
C00K 0.048(5) 0.060(5) 0.075(6) 0.009(4) 0.012(4) -0.001(4)
C00L 0.040(4) 0.034(4) 0.033(3) -0.005(3) 0.002(3) 0.002(3)
C00M 0.041(4) 0.032(3) 0.038(4) 0.001(3) -0.004(3) -0.002(3)
C00N 0.056(4) 0.035(4) 0.030(3) 0.001(3) 0.000(3) 0.000(3)
C00O 0.038(4) 0.035(3) 0.030(3) 0.001(2) 0.002(3) -0.001(3)
C00P 0.046(4) 0.029(3) 0.035(4) 0.002(3) 0.007(3) -0.002(3)
C00Q 0.041(4) 0.036(4) 0.033(3) -0.002(3) -0.004(3) 0.001(3)
C00R 0.043(4) 0.049(4) 0.044(4) -0.010(3) 0.005(3) -0.002(3)
C00S 0.047(4) 0.031(3) 0.035(3) -0.001(3) 0.000(3) 0.002(3)
C00T 0.065(5) 0.034(4) 0.066(5) 0.006(3) 0.023(4) -0.010(3)
C00U 0.050(4) 0.039(4) 0.046(4) -0.006(3) 0.007(3) -0.003(3)
C00V 0.048(4) 0.030(3) 0.053(4) 0.000(3) 0.011(3) 0.004(3)
C00W 0.056(4) 0.032(4) 0.053(4) 0.006(3) 0.010(3) 0.007(3)
C00X 0.076(6) 0.040(4) 0.047(4) 0.014(3) -0.007(4) -0.010(4)
C00Y 0.052(4) 0.037(4) 0.037(4) -0.001(3) 0.001(3) 0.005(3)
C00Z 0.059(5) 0.043(4) 0.058(5) -0.005(3) 0.015(4) -0.006(4)
C010 0.050(4) 0.034(4) 0.063(5) 0.005(3) 0.006(4) 0.002(3)
C011 0.069(5) 0.037(4) 0.051(4) -0.007(3) 0.005(4) 0.019(3)
C012 0.043(4) 0.028(3) 0.038(3) -0.001(2) 0.003(3) -0.003(2)
C013 0.049(4) 0.030(3) 0.060(5) -0.005(3) 0.011(4) 0.000(3)
C014 0.067(5) 0.047(4) 0.045(4) -0.012(3) -0.003(4) 0.015(4)
C015 0.086(6) 0.022(3) 0.047(4) 0.003(3) 0.005(4) -0.004(3)
C016 0.058(5) 0.030(4) 0.052(4) -0.001(3) 0.010(4) 0.001(3)
C017 0.055(5) 0.059(5) 0.040(4) -0.006(3) -0.005(3) -0.005(3)
C018 0.067(5) 0.035(4) 0.058(5) 0.012(3) 0.013(4) 0.010(3)
C019 0.054(5) 0.064(5) 0.039(4) -0.011(3) -0.001(3) 0.001(4)
C01A 0.052(5) 0.077(6) 0.061(5) -0.007(4) 0.019(4) -0.002(4)
C01B 0.071(6) 0.060(5) 0.061(5) 0.019(4) 0.005(4) -0.022(4)
C01C 0.057(5) 0.062(5) 0.067(5) -0.017(4) 0.008(4) 0.014(4)

loop_
_atom_type_symbol
_atom_type_description
_atom_type_scat_dispersion_real
_atom_type_scat_dispersion_imag
_atom_type_scat_source
C C 0.0033 0.0016 'International Tables Vol C Tables 4.2.6.8 and 6.1.1.4'
H H 0.0000 0.0000 'International Tables Vol C Tables 4.2.6.8 and 6.1.1.4'
Br Br -0.2901 2.4595 'International Tables Vol C Tables 4.2.6.8 and 6.1.1.4'
O O 0.0106 0.0060 'International Tables Vol C Tables 4.2.6.8 and 6.1.1.4'
S S 0.1246 0.1234 'International Tables Vol C Tables 4.2.6.8 and 6.1.1.4'

loop_
_geom_angle_atom_site_label_1
_geom_angle_atom_site_label_2
_geom_angle_atom_site_label_3
_geom_angle
_geom_angle_site_symmetry_1
_geom_angle_site_symmetry_3
_geom_angle_publ_flag
C018 S003 C00C 90.9(3) . . ?
C019 S004 C00H 90.7(3) . . ?
C017 S005 C00O 91.0(3) . . ?
C00W S006 C00F 90.7(3) . . ?
C00Y O007 H007 109.5 . . ?
C016 O008 H008 109.5 . . ?
C00A C009 C00V 131.5(6) . . ?
C00F C009 C00A 117.9(5) . . ?
C00F C009 C00V 110.6(6) . . ?
C009 C00A C00U 129.3(6) . . ?
C00O C00A C009 118.3(6) . . ?
C00O C00A C00U 112.5(6) . . ?
C00C C00B Br02 117.5(5) . . ?
C00D C00B Br02 121.7(5) . . ?
C00D C00B C00C 120.8(6) . . ?
C00B C00C S003 126.2(5) . . ?
C00E C00C S003 111.4(4) . . ?
C00E C00C C00B 122.3(6) . . ?
C00B C00D C00H 116.7(6) . . ?
C00B C00D C00P 122.1(6) . . ?
C00H C00D C00P 121.2(6) . . ?
C00C C00E C00G 117.3(5) . . ?
C00C C00E C013 111.9(6) . . ?
C00G C00E C013 130.8(6) . . ?
C009 C00F S006 111.4(4) . . ?
C00L C00F S006 127.3(5) . . ?
C00L C00F C009 121.3(6) . . ?
C00E C00G C00R 128.3(6) . . ?
C00H C00G C00E 118.4(6) . . ?
C00H C00G C00R 113.3(6) . . ?
C00D C00H S004 125.0(5) . . ?
C00G C00H S004 110.5(5) . . ?
C00G C00H C00D 124.5(6) . . ?
C00J C00I H00I 119.2 . . ?
C011 C00I H00I 119.2 . . ?
C011 C00I C00J 121.7(7) . . ?
C00I C00J C00M 118.8(7) . . ?
C00I C00J C00X 123.8(7) . . ?
C00X C00J C00M 117.3(7) . . ?
C010 C00K H00K 118.8 . . ?
C010 C00K C01B 122.3(8) . . ?
C01B C00K H00K 118.8 . . ?
C00F C00L Br01 117.4(5) . . ?
C012 C00L Br01 120.0(5) . . ?
C012 C00L C00F 122.5(6) . . ?
C00S C00M C00J 118.4(7) . . ?
C010 C00M C00J 118.0(7) . . ?
C010 C00M C00S 123.6(6) . . ?
C00Q C00N C014 118.4(7) . . ?
C015 C00N C00Q 119.3(7) . . ?
C015 C00N C014 122.3(7) . . ?
C00A C00O S005 110.7(5) . . ?
C00A C00O C012 124.3(6) . . ?
C012 C00O S005 125.0(5) . . ?
C00Q C00P C00D 121.4(6) . . ?
C016 C00P C00D 119.5(6) . . ?
C016 C00P C00Q 119.1(6) . . ?
C00N C00Q C00P 119.2(7) . . ?
C00Z C00Q C00N 118.7(7) . . ?
C00Z C00Q C00P 122.1(6) . . ?
C00G C00R H00R 123.9 . . ?
C019 C00R C00G 112.2(6) . . ?
C019 C00R H00R 123.9 . . ?
C00M C00S C012 119.4(6) . . ?
C00Y C00S C00M 119.9(6) . . ?
C00Y C00S C012 120.6(6) . . ?
C015 C00T H00T 119.7 . . ?
C015 C00T C016 120.6(7) . . ?
C016 C00T H00T 119.7 . . ?
C00A C00U H00U 124.3 . . ?
C017 C00U C00A 111.5(6) . . ?
C017 C00U H00U 124.3 . . ?
C009 C00V H00V 123.1 . . ?
C00W C00V C009 113.8(6) . . ?
C00W C00V H00V 123.1 . . ?
S006 C00W H00W 123.3 . . ?
C00V C00W S006 113.4(5) . . ?
C00V C00W H00W 123.3 . . ?
C00J C00X H00X 118.5 . . ?
C01B C00X C00J 122.9(7) . . ?
C01B C00X H00X 118.5 . . ?
O007 C00Y C011 121.0(7) . . ?
C00S C00Y O007 118.5(6) . . ?
C00S C00Y C011 120.5(7) . . ?
C00Q C00Z H00Z 120.5 . . ?
C01A C00Z C00Q 119.0(7) . . ?
C01A C00Z H00Z 120.5 . . ?
C00K C010 C00M 121.4(7) . . ?
C00K C010 H010 119.3 . . ?
C00M C010 H010 119.3 . . ?
C00I C011 C00Y 120.7(7) . . ?
C00I C011 H011 119.7 . . ?
C00Y C011 H011 119.7 . . ?
C00L C012 C00O 115.8(5) . . ?
C00L C012 C00S 123.9(6) . . ?
C00O C012 C00S 120.3(6) . . ?
C00E C013 H013 124.2 . . ?
C018 C013 C00E 111.5(6) . . ?
C018 C013 H013 124.2 . . ?
C00N C014 H014 119.0 . . ?
C01C C014 C00N 122.0(7) . . ?
C01C C014 H014 119.0 . . ?
C00N C015 H015 119.5 . . ?
C00T C015 C00N 121.1(6) . . ?
C00T C015 H015 119.5 . . ?
O008 C016 C00P 117.1(6) . . ?
O008 C016 C00T 122.2(7) . . ?
C00P C016 C00T 120.6(7) . . ?
S005 C017 H017 122.8 . . ?
C00U C017 S005 114.4(6) . . ?
C00U C017 H017 122.8 . . ?
S003 C018 H018 122.9 . . ?
C013 C018 S003 114.2(5) . . ?
C013 C018 H018 122.9 . . ?
S004 C019 H019 123.4 . . ?
C00R C019 S004 113.3(6) . . ?
C00R C019 H019 123.4 . . ?
C00Z C01A H01A 118.6 . . ?
C01C C01A C00Z 122.7(8) . . ?
C01C C01A H01A 118.6 . . ?
C00K C01B H01B 121.0 . . ?
C00X C01B C00K 118.0(7) . . ?
C00X C01B H01B 121.0 . . ?
C014 C01C C01A 119.2(8) . . ?
C014 C01C H01C 120.4 . . ?
C01A C01C H01C 120.4 . . ?

loop_
_geom_bond_atom_site_label_1
_geom_bond_atom_site_label_2
_geom_bond_distance
_geom_bond_site_symmetry_2
_geom_bond_publ_flag
Br01 C00L 1.911(6) . ?
Br02 C00B 1.878(6) . ?
S003 C00C 1.732(6) . ?
S003 C018 1.714(8) . ?
S004 C00H 1.750(7) . ?
S004 C019 1.749(8) . ?
S005 C00O 1.740(6) . ?
S005 C017 1.711(8) . ?
S006 C00F 1.737(6) . ?
S006 C00W 1.733(7) . ?
O007 H007 0.8200 . ?
O007 C00Y 1.374(9) . ?
O008 H008 0.8200 . ?
O008 C016 1.360(8) . ?
C009 C00A 1.414(8) . ?
C009 C00F 1.405(8) . ?
C009 C00V 1.439(9) . ?
C00A C00O 1.396(8) . ?
C00A C00U 1.434(9) . ?
C00B C00C 1.415(8) . ?
C00B C00D 1.373(9) . ?
C00C C00E 1.405(8) . ?
C00D C00H 1.412(9) . ?
C00D C00P 1.502(9) . ?
C00E C00G 1.426(8) . ?
C00E C013 1.431(9) . ?
C00F C00L 1.390(8) . ?
C00G C00H 1.391(8) . ?
C00G C00R 1.434(9) . ?
C00I H00I 0.9300 . ?
C00I C00J 1.391(11) . ?
C00I C011 1.345(11) . ?
C00J C00M 1.439(9) . ?
C00J C00X 1.431(11) . ?
C00K H00K 0.9300 . ?
C00K C010 1.334(10) . ?
C00K C01B 1.414(11) . ?
C00L C012 1.372(8) . ?
C00M C00S 1.432(9) . ?
C00M C010 1.407(10) . ?
C00N C00Q 1.416(8) . ?
C00N C014 1.419(10) . ?
C00N C015 1.410(11) . ?
C00O C012 1.405(8) . ?
C00P C00Q 1.429(9) . ?
C00P C016 1.388(10) . ?
C00Q C00Z 1.408(10) . ?
C00R H00R 0.9300 . ?
C00R C019 1.341(10) . ?
C00S C00Y 1.363(10) . ?
C00S C012 1.507(9) . ?
C00T H00T 0.9300 . ?
C00T C015 1.350(11) . ?
C00T C016 1.409(9) . ?
C00U H00U 0.9300 . ?
C00U C017 1.345(10) . ?
C00V H00V 0.9300 . ?
C00V C00W 1.319(10) . ?
C00W H00W 0.9300 . ?
C00X H00X 0.9300 . ?
C00X C01B 1.338(12) . ?
C00Y C011 1.414(9) . ?
C00Z H00Z 0.9300 . ?
C00Z C01A 1.387(11) . ?
C010 H010 0.9300 . ?
C011 H011 0.9300 . ?
C013 H013 0.9300 . ?
C013 C018 1.359(10) . ?
C014 H014 0.9300 . ?
C014 C01C 1.342(12) . ?
C015 H015 0.9300 . ?
C017 H017 0.9300 . ?
C018 H018 0.9300 . ?
C019 H019 0.9300 . ?
C01A H01A 0.9300 . ?
C01A C01C 1.364(12) . ?
C01B H01B 0.9300 . ?
C01C H01C 0.9300 . ?

loop_
_geom_torsion_atom_site_label_1
_geom_torsion_atom_site_label_2
_geom_torsion_atom_site_label_3
_geom_torsion_atom_site_label_4
_geom_torsion
_geom_torsion_site_symmetry_1
_geom_torsion_site_symmetry_2
_geom_torsion_site_symmetry_3
_geom_torsion_site_symmetry_4
_geom_torsion_publ_flag
Br01 C00L C012 C00O -175.8(4) . . . . ?
Br01 C00L C012 C00S 6.1(9) . . . . ?
Br02 C00B C00C S003 1.7(8) . . . . ?
Br02 C00B C00C C00E -177.7(5) . . . . ?
Br02 C00B C00D C00H 178.2(4) . . . . ?
Br02 C00B C00D C00P -1.2(9) . . . . ?
S003 C00C C00E C00G 179.5(4) . . . . ?
S003 C00C C00E C013 -0.2(7) . . . . ?
S005 C00O C012 C00L 177.4(5) . . . . ?
S005 C00O C012 C00S -4.4(9) . . . . ?
S006 C00F C00L Br01 -3.4(8) . . . . ?
S006 C00F C00L C012 179.4(5) . . . . ?
O007 C00Y C011 C00I 178.7(7) . . . . ?
C009 C00A C00O S005 -178.8(5) . . . . ?
C009 C00A C00O C012 -1.7(9) . . . . ?
C009 C00A C00U C017 178.9(7) . . . . ?
C009 C00F C00L Br01 174.8(4) . . . . ?
C009 C00F C00L C012 -2.4(10) . . . . ?
C009 C00V C00W S006 0.8(8) . . . . ?
C00A C009 C00F S006 179.8(5) . . . . ?
C00A C009 C00F C00L 1.3(9) . . . . ?
C00A C009 C00V C00W 179.5(6) . . . . ?
C00A C00O C012 C00L 0.7(9) . . . . ?
C00A C00O C012 C00S 178.9(6) . . . . ?
C00A C00U C017 S005 0.7(8) . . . . ?
C00B C00C C00E C00G -1.0(9) . . . . ?
C00B C00C C00E C013 179.3(6) . . . . ?
C00B C00D C00H S004 179.1(5) . . . . ?
C00B C00D C00H C00G -0.1(9) . . . . ?
C00B C00D C00P C00Q -85.2(9) . . . . ?
C00B C00D C00P C016 93.1(8) . . . . ?
C00C S003 C018 C013 1.1(6) . . . . ?
C00C C00B C00D C00H -0.2(9) . . . . ?
C00C C00B C00D C00P -179.5(6) . . . . ?
C00C C00E C00G C00H 0.7(8) . . . . ?
C00C C00E C00G C00R -180.0(6) . . . . ?
C00C C00E C013 C018 1.0(9) . . . . ?
C00D C00B C00C S003 -179.9(5) . . . . ?
C00D C00B C00C C00E 0.7(10) . . . . ?
C00D C00P C00Q C00N 178.8(6) . . . . ?
C00D C00P C00Q C00Z -3.3(11) . . . . ?
C00D C00P C016 O008 1.8(11) . . . . ?
C00D C00P C016 C00T -178.3(7) . . . . ?
C00E C00G C00H S004 -179.4(4) . . . . ?
C00E C00G C00H C00D -0.2(9) . . . . ?
C00E C00G C00R C019 -179.8(6) . . . . ?
C00E C013 C018 S003 -1.4(8) . . . . ?
C00F S006 C00W C00V -0.9(6) . . . . ?
C00F C009 C00A C00O 0.6(8) . . . . ?
C00F C009 C00A C00U -179.5(6) . . . . ?
C00F C009 C00V C00W -0.1(8) . . . . ?
C00F C00L C012 C00O 1.3(9) . . . . ?
C00F C00L C012 C00S -176.8(6) . . . . ?
C00G C00E C013 C018 -178.7(6) . . . . ?
C00G C00R C019 S004 -0.4(8) . . . . ?
C00H S004 C019 C00R 0.9(6) . . . . ?
C00H C00D C00P C00Q 95.5(8) . . . . ?
C00H C00D C00P C016 -86.2(8) . . . . ?
C00H C00G C00R C019 -0.5(8) . . . . ?
C00I C00J C00M C00S -0.3(10) . . . . ?
C00I C00J C00M C010 178.8(7) . . . . ?
C00I C00J C00X C01B -179.5(7) . . . . ?
C00J C00I C011 C00Y 2.1(12) . . . . ?
C00J C00M C00S C00Y 0.7(10) . . . . ?
C00J C00M C00S C012 -177.2(6) . . . . ?
C00J C00M C010 C00K 2.2(11) . . . . ?
C00J C00X C01B C00K -0.6(13) . . . . ?
C00M C00J C00X C01B 2.0(11) . . . . ?
C00M C00S C00Y O007 179.9(6) . . . . ?
C00M C00S C00Y C011 0.2(11) . . . . ?
C00M C00S C012 C00L -92.8(8) . . . . ?
C00M C00S C012 C00O 89.2(8) . . . . ?
C00N C00Q C00Z C01A -0.3(11) . . . . ?
C00N C014 C01C C01A 0.4(13) . . . . ?
C00O S005 C017 C00U 0.0(6) . . . . ?
C00O C00A C00U C017 -1.3(8) . . . . ?
C00P C00D C00H S004 -1.6(8) . . . . ?
C00P C00D C00H C00G 179.2(6) . . . . ?
C00P C00Q C00Z C01A -178.2(7) . . . . ?
C00Q C00N C014 C01C -0.5(12) . . . . ?
C00Q C00N C015 C00T 1.4(11) . . . . ?
C00Q C00P C016 O008 -179.9(7) . . . . ?
C00Q C00P C016 C00T 0.0(12) . . . . ?
C00Q C00Z C01A C01C 0.3(13) . . . . ?
C00R C00G C00H S004 1.1(7) . . . . ?
C00R C00G C00H C00D -179.6(6) . . . . ?
C00S C00M C010 C00K -178.8(8) . . . . ?
C00S C00Y C011 C00I -1.7(12) . . . . ?
C00U C00A C00O S005 1.3(7) . . . . ?
C00U C00A C00O C012 178.4(6) . . . . ?
C00V C009 C00A C00O -178.9(6) . . . . ?
C00V C009 C00A C00U 0.9(12) . . . . ?
C00V C009 C00F S006 -0.6(6) . . . . ?
C00V C009 C00F C00L -179.0(6) . . . . ?
C00W S006 C00F C009 0.8(5) . . . . ?
C00W S006 C00F C00L 179.2(6) . . . . ?
C00X C00J C00M C00S 178.3(6) . . . . ?
C00X C00J C00M C010 -2.7(10) . . . . ?
C00Y C00S C012 C00L 89.3(9) . . . . ?
C00Y C00S C012 C00O -88.7(8) . . . . ?
C00Z C01A C01C C014 -0.4(14) . . . . ?
C010 C00K C01B C00X 0.0(14) . . . . ?
C010 C00M C00S C00Y -178.3(7) . . . . ?
C010 C00M C00S C012 3.8(10) . . . . ?
C011 C00I C00J C00M -1.1(11) . . . . ?
C011 C00I C00J C00X -179.6(7) . . . . ?
C012 C00S C00Y O007 -2.3(10) . . . . ?
C012 C00S C00Y C011 178.1(7) . . . . ?
C013 C00E C00G C00H -179.6(7) . . . . ?
C013 C00E C00G C00R -0.2(11) . . . . ?
C014 C00N C00Q C00P 178.4(6) . . . . ?
C014 C00N C00Q C00Z 0.4(11) . . . . ?
C014 C00N C015 C00T -178.2(8) . . . . ?
C015 C00N C00Q C00P -1.2(11) . . . . ?
C015 C00N C00Q C00Z -179.2(7) . . . . ?
C015 C00N C014 C01C 179.1(8) . . . . ?
C015 C00T C016 O008 -180.0(7) . . . . ?
C015 C00T C016 C00P 0.1(13) . . . . ?
C016 C00P C00Q C00N 0.5(11) . . . . ?
C016 C00P C00Q C00Z 178.4(7) . . . . ?
C016 C00T C015 C00N -0.9(13) . . . . ?
C017 S005 C00O C00A -0.8(5) . . . . ?
C017 S005 C00O C012 -177.9(6) . . . . ?
C018 S003 C00C C00B -179.9(6) . . . . ?
C018 S003 C00C C00E -0.5(5) . . . . ?
C019 S004 C00H C00D 179.6(6) . . . . ?
C019 S004 C00H C00G -1.1(5) . . . . ?
C01B C00K C010 C00M -0.8(13) . . . . ?
